data_4127027
loop_
_publ_author_name
'Zhu, Jie'
'Usov, Pavel M.'
'Xu, Wenqian'
'Celis-Salazar, Paula J'
'Lin, Shaoyang'
'Kessinger, Matthew C.'
'Landaverde-Alvarado, Carlos'
'Cai, Meng'
'May, Ann M.'
'Slebodnick, Carla'
'Zhu, Dunru'
'Senanayake, Sanjaya D.'
'Morris, Amanda J.'

_publ_section_title
;
 A New Class of Metal-Cyclam based Zirconium Metal-Organic Frameworks for
 CO2 Adsorption and Chemical Fixation.
;
_journal_name_full 'Journal of the American Chemical Society'
_journal_paper_doi 10.1021/jacs.7b10643
_journal_year 2017
_chemical_formula_moiety 'C6 H12 Cl Cu0.5 N2 O6, C6 H12 Cu0.5 N2 O2, Cl O4'
_chemical_formula_sum 'C12 H24 Cl2 Cu N4 O12'
_chemical_formula_weight 550.79
_space_group_crystal_system triclinic
_space_group_IT_number 2
_space_group_name_Hall '-P 1'
_space_group_name_H-M_alt 'P -1'
_symmetry_space_group_name_Hall '-P 1'
_symmetry_space_group_name_H-M 'P -1'
_atom_sites_solution_hydrogens mixed
_atom_sites_solution_primary dual
_audit_creation_date 2017-03-30
_audit_creation_method
;
Olex2 1.2
(compiled 2017.03.02 svn.r3394 for OlexSys, GUI svn.r5324)
;
_cell_angle_alpha 90.048(4)
_cell_angle_beta 104.471(5)
_cell_angle_gamma 95.762(4)
_cell_formula_units_Z 2
_cell_length_a 8.5135(5)
_cell_length_b 9.7381(4)
_cell_length_c 13.3092(7)
_cell_measurement_reflns_used 3606
_cell_measurement_temperature 101.55(10)
_cell_measurement_theta_max 31.5210
_cell_measurement_theta_min 3.8210
_cell_volume 1062.61(10)
_computing_cell_refinement
;
CrysAlisPro, Agilent Technologies,
Version 1.171.37.35 (release 13-08-2014 CrysAlis171 .NET)
(compiled Aug 13 2014,18:06:01)
;
_computing_data_collection
;
CrysAlisPro, Agilent Technologies,
Version 1.171.37.35 (release 13-08-2014 CrysAlis171 .NET)
(compiled Aug 13 2014,18:06:01)
;
_computing_data_reduction
;
CrysAlisPro, Agilent Technologies,
Version 1.171.37.35 (release 13-08-2014 CrysAlis171 .NET)
(compiled Aug 13 2014,18:06:01)
;
_computing_molecular_graphics 'Olex2 (Dolomanov et al., 2009)'
_computing_publication_material 'Olex2 (Dolomanov et al., 2009)'
_computing_structure_refinement 'ShelXL (Sheldrick, 2015)'
_computing_structure_solution 'ShelXT (Sheldrick, 2015)'
_diffrn_ambient_environment N~2~
_diffrn_ambient_temperature 101.55(10)
_diffrn_detector 'CCD plate'
_diffrn_detector_area_resol_mean 8.0061
_diffrn_detector_type Eos
_diffrn_measured_fraction_theta_full 0.996
_diffrn_measured_fraction_theta_max 0.915
_diffrn_measurement_details
;
#__ type_ start__ end____ width___ exp.time_
  1 omega  -52.00   37.00   1.0000    8.0000
omega____ theta____ kappa____ phi______ frames
    -      -29.6878   57.0000  -60.0000 89

#__ type_ start__ end____ width___ exp.time_
  2 omega  -69.00   36.00   1.0000    8.0000
omega____ theta____ kappa____ phi______ frames
    -      -29.6878   90.0000 -175.0000 105

#__ type_ start__ end____ width___ exp.time_
  3 omega  -81.00   -2.00   1.0000    8.0000
omega____ theta____ kappa____ phi______ frames
    -      -29.6878  -77.0000    0.0000 79

#__ type_ start__ end____ width___ exp.time_
  4 omega -100.00  -57.00   1.0000    8.0000
omega____ theta____ kappa____ phi______ frames
    -      -29.6878  -57.0000  150.0000 43

#__ type_ start__ end____ width___ exp.time_
  5 omega -102.00  -15.00   1.0000    8.0000
omega____ theta____ kappa____ phi______ frames
    -      -29.6878  -77.0000   90.0000 87

#__ type_ start__ end____ width___ exp.time_
  6 omega -111.00  -74.00   1.0000    8.0000
omega____ theta____ kappa____ phi______ frames
    -      -29.6878  178.0000 -150.0000 37
;
_diffrn_measurement_device 'four-circle diffractometer'
_diffrn_measurement_device_type 'Xcalibur, Eos, Gemini ultra'
_diffrn_measurement_method '\w scans'
_diffrn_orient_matrix_UB_11 0.0576099000
_diffrn_orient_matrix_UB_12 0.0058169000
_diffrn_orient_matrix_UB_13 -0.0305423000
_diffrn_orient_matrix_UB_21 0.0564664000
_diffrn_orient_matrix_UB_22 -0.0308917000
_diffrn_orient_matrix_UB_23 0.0396976000
_diffrn_orient_matrix_UB_31 -0.0312576000
_diffrn_orient_matrix_UB_32 -0.0661444000
_diffrn_orient_matrix_UB_33 -0.0228663000
_diffrn_radiation_monochromator graphite
_diffrn_radiation_probe x-ray
_diffrn_radiation_type MoK\a
_diffrn_radiation_wavelength 0.71073
_diffrn_reflns_av_R_equivalents 0.0348
_diffrn_reflns_av_unetI/netI 0.0699
_diffrn_reflns_Laue_measured_fraction_full 0.996
_diffrn_reflns_Laue_measured_fraction_max 0.915
_diffrn_reflns_limit_h_max 11
_diffrn_reflns_limit_h_min -12
_diffrn_reflns_limit_k_max 14
_diffrn_reflns_limit_k_min -13
_diffrn_reflns_limit_l_max 19
_diffrn_reflns_limit_l_min -19
_diffrn_reflns_number 11232
_diffrn_reflns_point_group_measured_fraction_full 0.996
_diffrn_reflns_point_group_measured_fraction_max 0.915
_diffrn_reflns_theta_full 25.242
_diffrn_reflns_theta_max 32.250
_diffrn_reflns_theta_min 3.752
_diffrn_source 'Enhance (Mo) X-ray Source'
_exptl_absorpt_coefficient_mu 1.347
_exptl_absorpt_correction_T_max 0.820
_exptl_absorpt_correction_T_min 0.735
_exptl_absorpt_correction_type analytical
_exptl_absorpt_process_details
;
CrysAlisPro, Agilent Technologies,
Version 1.171.37.35 (release 13-08-2014 CrysAlis171 .NET)
(compiled Aug 13 2014,18:06:01)
Analytical numeric absorption correction using a multifaceted crystal
            model based on expressions derived by R.C. Clark & J.S. Reid.
(Clark, R. C. & Reid, J. S. (1995). Acta Cryst. A51, 887-897)
Empirical absorption correction using spherical harmonics,
 implemented in SCALE3 ABSPACK scaling algorithm.
;
_exptl_crystal_colour 'translucent purple'
_exptl_crystal_density_diffrn 1.721
_exptl_crystal_description prism
_exptl_crystal_F_000 566
_exptl_crystal_size_max 0.3601
_exptl_crystal_size_mid 0.3204
_exptl_crystal_size_min 0.1954
_refine_diff_density_max 1.573
_refine_diff_density_min -0.855
_refine_diff_density_rms 0.120
_refine_ls_extinction_method none
_refine_ls_goodness_of_fit_ref 1.062
_refine_ls_hydrogen_treatment mixed
_refine_ls_matrix_type full
_refine_ls_number_parameters 291
_refine_ls_number_reflns 6900
_refine_ls_number_restraints 0
_refine_ls_restrained_S_all 1.062
_refine_ls_R_factor_all 0.0784
_refine_ls_R_factor_gt 0.0541
_refine_ls_shift/su_max 0.000
_refine_ls_shift/su_mean 0.000
_refine_ls_structure_factor_coef Fsqd
_refine_ls_weighting_details 'w=1/[\s^2^(Fo^2^)+(0.0384P)^2^+1.1926P] where P=(Fo^2^+2Fc^2^)/3'
_refine_ls_weighting_scheme calc
_refine_ls_wR_factor_gt 0.1103
_refine_ls_wR_factor_ref 0.1221
_reflns_Friedel_coverage 0.000
_reflns_number_gt 5212
_reflns_number_total 6900
_reflns_threshold_expression 'I > 2\s(I)'
_cod_data_source_file ja7b10643_si_005.cif
_cod_data_source_block xpc115abs
_cod_database_code 4127027
_shelx_shelxl_version_number 2014/7
_chemical_oxdiff_formula 'Cu N4 O8 Cl C12 H22'
_chemical_oxdiff_usercomment 'JIE ZHU CuL(ClO4)2'
_shelx_space_group_comment
;
The symmetry employed for this shelxl refinement is uniquely defined
by the following loop, which should always be used as a source of
symmetry information in preference to the above space-group names.
They are only intended as comments.
;
_olex2_refinement_description
;
1. Fixed Uiso
 At 1.2 times of:
  All C(H) groups, All C(H,H) groups, All N(H) groups
2.a Ternary CH refined with riding coordinates:
 N3(H3A), N4(H4), C8(H8), N1(H1A), N2(H2), C2(H2A)
2.b Secondary CH2 refined with riding coordinates:
 C9(H9A,H9B), C10(H10A,H10B), C11(H11A,H11B), C12(H12A,H12B), C3(H3B,H3C),
 C4(H4A,H4B), C5(H5A,H5B), C6(H6A,H6B)
;
_olex2_submission_special_instructions 'No special instructions were received'

loop_
_space_group_symop_operation_xyz
'x, y, z'
'-x, -y, -z'

loop_
_atom_site_label
_atom_site_type_symbol
_atom_site_fract_x
_atom_site_fract_y
_atom_site_fract_z
_atom_site_U_iso_or_equiv
_atom_site_adp_type
_atom_site_occupancy
_atom_site_site_symmetry_order
_atom_site_calc_flag
_atom_site_refinement_flags_posn
_atom_site_refinement_flags_adp
_atom_site_refinement_flags_occupancy
Cu2 Cu 0.0000 0.5000 0.0000 0.01290(11) Uani 1 2 d S T P
Cl2 Cl 0.34020(8) 0.60211(7) 0.21488(5) 0.01588(14) Uani 1 1 d . . .
O3 O -0.1211(3) 0.6732(2) 0.28958(18) 0.0212(5) Uani 1 1 d . . .
O4 O -0.0599(3) 0.4546(2) 0.30777(16) 0.0210(4) Uani 1 1 d . . .
O9 O 0.2274(3) 0.6696(2) 0.25668(17) 0.0263(5) Uani 1 1 d . . .
O10 O 0.2508(3) 0.5004(2) 0.13717(17) 0.0278(5) Uani 1 1 d . . .
O11 O 0.4504(3) 0.5374(2) 0.29547(17) 0.0274(5) Uani 1 1 d . . .
O12 O 0.4318(3) 0.7023(3) 0.16606(19) 0.0301(5) Uani 1 1 d . . .
N3 N -0.0896(3) 0.3572(2) 0.08772(18) 0.0152(5) Uani 1 1 d . . .
H3A H -0.0088 0.3602 0.1568 0.018 Uiso 1 1 calc R . .
N4 N 0.0811(3) 0.3380(2) -0.06164(18) 0.0153(5) Uani 1 1 d . . .
H4 H 0.0021 0.3120 -0.1298 0.018 Uiso 1 1 calc R . .
C7 C -0.1342(3) 0.5448(3) 0.2588(2) 0.0165(5) Uani 1 1 d . . .
C8 C -0.2566(4) 0.5167(3) 0.1537(2) 0.0180(6) Uani 1 1 d . . .
H8 H -0.3668 0.5145 0.1678 0.022 Uiso 1 1 calc R . .
C9 C -0.2498(4) 0.3747(3) 0.1080(2) 0.0187(6) Uani 1 1 d . . .
H9A H -0.2737 0.3034 0.1567 0.022 Uiso 1 1 calc R . .
H9B H -0.3355 0.3599 0.0422 0.022 Uiso 1 1 calc R . .
C10 C 0.2455(4) 0.3630(3) -0.0811(2) 0.0188(6) Uani 1 1 d . . .
H10A H 0.2713 0.2783 -0.1122 0.023 Uiso 1 1 calc R . .
H10B H 0.3275 0.3833 -0.0142 0.023 Uiso 1 1 calc R . .
C11 C -0.0885(4) 0.2202(3) 0.0390(2) 0.0183(6) Uani 1 1 d . . .
H11A H -0.1812 0.2039 -0.0232 0.022 Uiso 1 1 calc R . .
H11B H -0.0985 0.1461 0.0886 0.022 Uiso 1 1 calc R . .
C12 C 0.0707(4) 0.2205(3) 0.0090(2) 0.0180(6) Uani 1 1 d . . .
H12A H 0.1631 0.2319 0.0715 0.022 Uiso 1 1 calc R . .
H12B H 0.0746 0.1322 -0.0269 0.022 Uiso 1 1 calc R . .
Cu1 Cu 0.5000 1.0000 0.5000 0.01035(10) Uani 1 2 d S T P
O1 O 0.1970(3) 0.5222(2) 0.47289(18) 0.0195(4) Uani 1 1 d . . .
O2 O 0.0937(3) 0.7260(2) 0.46623(16) 0.0186(4) Uani 1 1 d . . .
N1 N 0.5127(3) 0.8007(2) 0.46777(18) 0.0123(4) Uani 1 1 d . . .
H1A H 0.4196 0.7715 0.4068 0.015 Uiso 1 1 calc R . .
N2 N 0.3219(3) 0.9556(2) 0.57463(17) 0.0129(4) Uani 1 1 d . . .
H2 H 0.2163 0.9412 0.5203 0.015 Uiso 1 1 calc R . .
C1 C 0.1992(3) 0.6509(3) 0.5034(2) 0.0130(5) Uani 1 1 d . . .
C2 C 0.3485(3) 0.6998(3) 0.5881(2) 0.0145(5) Uani 1 1 d . . .
H2A H 0.3567 0.6281 0.6423 0.017 Uiso 1 1 calc R . .
C3 C 0.3301(4) 0.8337(3) 0.6418(2) 0.0157(5) Uani 1 1 d . . .
H3B H 0.2296 0.8208 0.6668 0.019 Uiso 1 1 calc R . .
H3C H 0.4236 0.8524 0.7032 0.019 Uiso 1 1 calc R . .
C4 C 0.5048(3) 0.7011(3) 0.5507(2) 0.0151(5) Uani 1 1 d . . .
H4A H 0.6000 0.7242 0.6104 0.018 Uiso 1 1 calc R . .
H4B H 0.5123 0.6073 0.5247 0.018 Uiso 1 1 calc R . .
C5 C 0.6656(4) 0.7951(3) 0.4337(2) 0.0185(6) Uani 1 1 d . . .
H5A H 0.6612 0.7074 0.3950 0.022 Uiso 1 1 calc R . .
H5B H 0.7605 0.8002 0.4948 0.022 Uiso 1 1 calc R . .
C6 C 0.3178(4) 1.0838(3) 0.6352(2) 0.0187(6) Uani 1 1 d . . .
H6A H 0.4086 1.0922 0.6987 0.022 Uiso 1 1 calc R . .
H6B H 0.2137 1.0810 0.6559 0.022 Uiso 1 1 calc R . .
Cl1 Cl 0.13771(10) 0.03999(8) 0.28725(6) 0.02792(19) Uani 1 1 d . . .
O5 O 0.1379(3) 0.1827(2) 0.26337(19) 0.0344(6) Uani 1 1 d . . .
O6 O 0.0583(3) 0.0181(4) 0.3725(2) 0.0520(8) Uani 1 1 d . . .
O7 O 0.0476(4) -0.0437(3) 0.2017(2) 0.0520(9) Uani 1 1 d . . .
O8 O 0.3007(3) 0.0040(3) 0.32502(19) 0.0332(6) Uani 1 1 d . . .
H3 H -0.068(5) 0.680(5) 0.339(3) 0.043(14) Uiso 1 1 d . . .
H1 H 0.126(5) 0.502(4) 0.432(3) 0.033(12) Uiso 1 1 d . . .

loop_
_atom_site_aniso_label
_atom_site_aniso_U_11
_atom_site_aniso_U_22
_atom_site_aniso_U_33
_atom_site_aniso_U_23
_atom_site_aniso_U_13
_atom_site_aniso_U_12
Cu2 0.0147(2) 0.0116(2) 0.0130(2) 0.00106(16) 0.00406(17) 0.00330(17)
Cl2 0.0149(3) 0.0171(3) 0.0148(3) -0.0021(2) 0.0011(2) 0.0041(2)
O3 0.0223(11) 0.0203(11) 0.0207(12) -0.0039(9) 0.0030(9) 0.0065(9)
O4 0.0259(11) 0.0183(11) 0.0177(10) -0.0010(8) 0.0043(8) -0.0008(9)
O9 0.0277(12) 0.0270(12) 0.0279(12) -0.0024(9) 0.0106(10) 0.0109(10)
O10 0.0281(12) 0.0239(12) 0.0257(12) -0.0085(9) -0.0040(10) 0.0036(10)
O11 0.0283(12) 0.0293(13) 0.0216(11) 0.0040(9) -0.0027(9) 0.0107(10)
O12 0.0277(13) 0.0307(13) 0.0333(13) 0.0083(10) 0.0113(10) -0.0002(10)
N3 0.0195(12) 0.0123(11) 0.0135(11) -0.0018(8) 0.0031(9) 0.0025(9)
N4 0.0165(11) 0.0159(11) 0.0134(11) -0.0003(8) 0.0032(9) 0.0033(9)
C7 0.0161(13) 0.0197(14) 0.0158(13) -0.0007(10) 0.0079(10) 0.0009(11)
C8 0.0144(13) 0.0220(15) 0.0183(14) -0.0023(11) 0.0061(11) 0.0010(11)
C9 0.0164(13) 0.0239(15) 0.0150(13) -0.0006(10) 0.0043(10) -0.0024(11)
C10 0.0172(14) 0.0237(15) 0.0169(13) 0.0003(11) 0.0044(11) 0.0079(12)
C11 0.0263(15) 0.0121(12) 0.0151(13) 0.0010(10) 0.0018(11) 0.0041(11)
C12 0.0251(15) 0.0152(13) 0.0129(13) 0.0008(10) 0.0014(11) 0.0065(11)
Cu1 0.0114(2) 0.0059(2) 0.0144(2) -0.00110(15) 0.00429(17) 0.00156(16)
O1 0.0201(11) 0.0098(9) 0.0249(11) -0.0026(8) -0.0012(9) 0.0017(8)
O2 0.0192(10) 0.0136(10) 0.0211(10) -0.0027(7) 0.0010(8) 0.0030(8)
N1 0.0106(10) 0.0095(10) 0.0180(11) -0.0009(8) 0.0059(8) 0.0011(8)
N2 0.0146(11) 0.0075(10) 0.0160(11) -0.0014(8) 0.0033(9) -0.0002(8)
C1 0.0151(12) 0.0101(12) 0.0146(12) 0.0007(9) 0.0063(10) -0.0014(10)
C2 0.0174(13) 0.0104(12) 0.0156(13) 0.0024(9) 0.0041(10) 0.0002(10)
C3 0.0212(14) 0.0119(12) 0.0148(13) 0.0011(9) 0.0060(10) 0.0011(10)
C4 0.0151(13) 0.0087(12) 0.0210(14) 0.0016(9) 0.0034(10) 0.0023(10)
C5 0.0155(13) 0.0118(13) 0.0314(16) -0.0051(11) 0.0118(12) 0.0014(10)
C6 0.0212(14) 0.0118(13) 0.0268(15) -0.0060(11) 0.0142(12) -0.0012(11)
Cl1 0.0232(4) 0.0180(4) 0.0323(4) 0.0061(3) -0.0107(3) -0.0019(3)
O5 0.0462(16) 0.0175(11) 0.0296(13) 0.0028(9) -0.0089(11) 0.0029(11)
O6 0.0287(15) 0.076(2) 0.0468(18) 0.0195(16) 0.0035(13) 0.0012(15)
O7 0.0588(19) 0.0247(14) 0.0475(17) -0.0088(12) -0.0339(14) 0.0059(13)
O8 0.0282(13) 0.0321(14) 0.0314(13) -0.0059(10) -0.0090(10) 0.0072(11)

loop_
_atom_type_symbol
_atom_type_description
_atom_type_scat_dispersion_real
_atom_type_scat_dispersion_imag
_atom_type_scat_source
C C 0.0033 0.0016 'International Tables Vol C Tables 4.2.6.8 and 6.1.1.4'
H H 0.0000 0.0000 'International Tables Vol C Tables 4.2.6.8 and 6.1.1.4'
Cl Cl 0.1484 0.1585 'International Tables Vol C Tables 4.2.6.8 and 6.1.1.4'
Cu Cu 0.3201 1.2651 'International Tables Vol C Tables 4.2.6.8 and 6.1.1.4'
N N 0.0061 0.0033 'International Tables Vol C Tables 4.2.6.8 and 6.1.1.4'
O O 0.0106 0.0060 'International Tables Vol C Tables 4.2.6.8 and 6.1.1.4'

loop_
_exptl_crystal_face_index_h
_exptl_crystal_face_index_k
_exptl_crystal_face_index_l
_exptl_crystal_face_perp_dist
_exptl_oxdiff_crystal_face_indexfrac_h
_exptl_oxdiff_crystal_face_indexfrac_k
_exptl_oxdiff_crystal_face_indexfrac_l
_exptl_oxdiff_crystal_face_x
_exptl_oxdiff_crystal_face_y
_exptl_oxdiff_crystal_face_z
2 1 5 0.1684 2.0000 1.0000 5.0000 -0.0317 0.2805 -0.2430
-4 0 5 0.1033 -4.0000 0.0000 5.0000 -0.3832 -0.0274 0.0107
-1 -5 -3 0.1737 -1.0000 -5.0000 -3.0000 0.0049 -0.0211 0.4306
0 -5 1 0.1498 0.0000 -5.0000 1.0000 -0.0596 0.1942 0.3079
0 1 0 0.1527 -0.0000 1.0000 0.0000 0.0058 -0.0309 -0.0661
-1 0 -5 0.1346 -1.0000 0.0000 -5.0000 0.0951 -0.2550 0.1456
-5 -3 3 0.0919 -5.0000 -3.0000 3.0000 -0.3971 -0.0706 0.2861
3 -3 -5 0.1348 3.0000 -3.0000 -5.0000 0.3081 0.0636 0.2190
-4 1 5 0.1117 -4.0000 1.0000 5.0000 -0.3773 -0.0583 -0.0554
5 1 -5 0.1153 5.0000 1.0000 -5.0000 0.4466 0.0530 -0.1081
4 -1 -5 0.0837 4.0000 -1.0000 -5.0000 0.3773 0.0583 0.0554
1 -3 5 0.1546 1.0000 -3.0000 5.0000 -0.1126 0.3476 0.0528

loop_
_geom_angle_atom_site_label_1
_geom_angle_atom_site_label_2
_geom_angle_atom_site_label_3
_geom_angle
_geom_angle_site_symmetry_1
_geom_angle_site_symmetry_3
O10 Cu2 O10 180.0 . 2_565
N3 Cu2 O10 83.94(9) 2_565 2_565
N3 Cu2 O10 96.06(9) . 2_565
N3 Cu2 O10 83.94(9) . .
N3 Cu2 O10 96.06(9) 2_565 .
N3 Cu2 N3 180.0 . 2_565
N3 Cu2 N4 94.55(9) 2_565 .
N3 Cu2 N4 85.45(9) 2_565 2_565
N3 Cu2 N4 94.55(9) . 2_565
N3 Cu2 N4 85.45(9) . .
N4 Cu2 O10 84.98(8) 2_565 2_565
N4 Cu2 O10 95.02(8) . 2_565
N4 Cu2 O10 84.98(8) . .
N4 Cu2 O10 95.02(8) 2_565 .
N4 Cu2 N4 180.00(8) 2_565 .
O9 Cl2 O10 109.23(14) . .
O9 Cl2 O12 109.51(15) . .
O10 Cl2 O12 108.39(15) . .
O11 Cl2 O9 110.38(14) . .
O11 Cl2 O10 110.06(14) . .
O11 Cl2 O12 109.24(15) . .
C7 O3 H3 108(4) . .
Cl2 O10 Cu2 133.10(14) . .
Cu2 N3 H3A 106.7 . .
C9 N3 Cu2 117.61(18) . .
C9 N3 H3A 106.7 . .
C9 N3 C11 111.9(2) . .
C11 N3 Cu2 106.68(17) . .
C11 N3 H3A 106.7 . .
Cu2 N4 H4 107.4 . .
C10 N4 Cu2 116.21(18) . .
C10 N4 H4 107.4 . .
C10 N4 C12 111.7(2) . .
C12 N4 Cu2 106.44(16) . .
C12 N4 H4 107.4 . .
O3 C7 C8 112.2(3) . .
O4 C7 O3 124.9(3) . .
O4 C7 C8 122.9(3) . .
C7 C8 H8 105.8 . .
C7 C8 C10 111.1(2) . 2_565
C9 C8 C7 112.4(2) . .
C9 C8 H8 105.8 . .
C9 C8 C10 115.2(2) . 2_565
C10 C8 H8 105.8 2_565 .
N3 C9 C8 113.0(2) . .
N3 C9 H9A 109.0 . .
N3 C9 H9B 109.0 . .
C8 C9 H9A 109.0 . .
C8 C9 H9B 109.0 . .
H9A C9 H9B 107.8 . .
N4 C10 C8 111.8(2) . 2_565
N4 C10 H10A 109.2 . .
N4 C10 H10B 109.2 . .
C8 C10 H10A 109.2 2_565 .
C8 C10 H10B 109.2 2_565 .
H10A C10 H10B 107.9 . .
N3 C11 H11A 110.2 . .
N3 C11 H11B 110.2 . .
N3 C11 C12 107.4(2) . .
H11A C11 H11B 108.5 . .
C12 C11 H11A 110.2 . .
C12 C11 H11B 110.2 . .
N4 C12 C11 107.4(2) . .
N4 C12 H12A 110.2 . .
N4 C12 H12B 110.2 . .
C11 C12 H12A 110.2 . .
C11 C12 H12B 110.2 . .
H12A C12 H12B 108.5 . .
N1 Cu1 N1 180.0 2_676 .
N1 Cu1 N2 86.76(9) 2_676 .
N1 Cu1 N2 93.25(9) . .
N1 Cu1 N2 93.25(9) 2_676 2_676
N1 Cu1 N2 86.75(9) . 2_676
N2 Cu1 N2 180.0 . 2_676
C1 O1 H1 111(3) . .
Cu1 N1 H1A 107.3 . .
C4 N1 Cu1 117.34(16) . .
C4 N1 H1A 107.3 . .
C4 N1 C5 110.6(2) . .
C5 N1 Cu1 106.46(16) . .
C5 N1 H1A 107.3 . .
Cu1 N2 H2 107.1 . .
C3 N2 Cu1 118.66(17) . .
C3 N2 H2 107.1 . .
C3 N2 C6 110.7(2) . .
C6 N2 Cu1 105.65(17) . .
C6 N2 H2 107.1 . .
O1 C1 C2 113.3(2) . .
O2 C1 O1 124.2(3) . .
O2 C1 C2 122.5(2) . .
C1 C2 H2A 105.6 . .
C1 C2 C3 112.6(2) . .
C1 C2 C4 111.7(2) . .
C3 C2 H2A 105.6 . .
C3 C2 C4 114.8(2) . .
C4 C2 H2A 105.6 . .
N2 C3 C2 114.2(2) . .
N2 C3 H3B 108.7 . .
N2 C3 H3C 108.7 . .
C2 C3 H3B 108.7 . .
C2 C3 H3C 108.7 . .
H3B C3 H3C 107.6 . .
N1 C4 C2 113.3(2) . .
N1 C4 H4A 108.9 . .
N1 C4 H4B 108.9 . .
C2 C4 H4A 108.9 . .
C2 C4 H4B 108.9 . .
H4A C4 H4B 107.7 . .
N1 C5 H5A 110.1 . .
N1 C5 H5B 110.1 . .
N1 C5 C6 108.0(2) . 2_676
H5A C5 H5B 108.4 . .
C6 C5 H5A 110.1 2_676 .
C6 C5 H5B 110.1 2_676 .
N2 C6 C5 107.5(2) . 2_676
N2 C6 H6A 110.2 . .
N2 C6 H6B 110.2 . .
C5 C6 H6A 110.2 2_676 .
C5 C6 H6B 110.2 2_676 .
H6A C6 H6B 108.5 . .
O5 Cl1 O6 107.26(19) . .
O5 Cl1 O8 110.92(16) . .
O7 Cl1 O5 111.14(16) . .
O7 Cl1 O6 108.2(2) . .
O7 Cl1 O8 112.53(17) . .
O8 Cl1 O6 106.49(16) . .

loop_
_geom_bond_atom_site_label_1
_geom_bond_atom_site_label_2
_geom_bond_distance
_geom_bond_site_symmetry_2
Cu2 O10 2.438(2) 2_565
Cu2 O10 2.438(2) .
Cu2 N3 2.028(2) .
Cu2 N3 2.028(2) 2_565
Cu2 N4 2.034(2) 2_565
Cu2 N4 2.034(2) .
Cl2 O9 1.435(2) .
Cl2 O10 1.443(2) .
Cl2 O11 1.430(2) .
Cl2 O12 1.444(2) .
O3 C7 1.301(3) .
O3 H3 0.70(4) .
O4 C7 1.226(4) .
N3 H3A 1.0000 .
N3 C9 1.481(4) .
N3 C11 1.485(3) .
N4 H4 1.0000 .
N4 C10 1.482(4) .
N4 C12 1.491(4) .
C7 C8 1.526(4) .
C8 H8 1.0000 .
C8 C9 1.523(4) .
C8 C10 1.530(4) 2_565
C9 H9A 0.9900 .
C9 H9B 0.9900 .
C10 C8 1.530(4) 2_565
C10 H10A 0.9900 .
C10 H10B 0.9900 .
C11 H11A 0.9900 .
C11 H11B 0.9900 .
C11 C12 1.505(4) .
C12 H12A 0.9900 .
C12 H12B 0.9900 .
Cu1 N1 2.007(2) 2_676
Cu1 N1 2.007(2) .
Cu1 N2 2.023(2) .
Cu1 N2 2.023(2) 2_676
O1 C1 1.315(3) .
O1 H1 0.71(4) .
O2 C1 1.224(3) .
N1 H1A 1.0000 .
N1 C4 1.480(4) .
N1 C5 1.487(3) .
N2 H2 1.0000 .
N2 C3 1.484(3) .
N2 C6 1.493(3) .
C1 C2 1.508(4) .
C2 H2A 1.0000 .
C2 C3 1.526(4) .
C2 C4 1.532(4) .
C3 H3B 0.9900 .
C3 H3C 0.9900 .
C4 H4A 0.9900 .
C4 H4B 0.9900 .
C5 H5A 0.9900 .
C5 H5B 0.9900 .
C5 C6 1.511(4) 2_676
C6 C5 1.511(4) 2_676
C6 H6A 0.9900 .
C6 H6B 0.9900 .
Cl1 O5 1.426(2) .
Cl1 O6 1.464(3) .
Cl1 O7 1.409(2) .
Cl1 O8 1.432(2) .
